data_4345745
loop_
_publ_author_name
'Suntrup, Lisa'
'Klenk, Sinja'
'Klein, Johannes'
'Sobottka, Sebastian'
'Sarkar, Biprajit'

_publ_section_title
;
 Gauging Donor/Acceptor Properties and Redox Stability of Chelating
 Click-Derived Triazoles and Triazolylidenes: A Case Study with Rhenium(I)
 Complexes.
;
_journal_issue 10
_journal_name_full 'Inorganic chemistry'
_journal_page_first 5771
_journal_page_last 5783
_journal_paper_doi 10.1021/acs.inorgchem.7b00393
_journal_volume 56
_journal_year 2017
_chemical_formula_sum 'C12 H10 Cl N4 O3 Re'
_chemical_formula_weight 479.89
_space_group_crystal_system triclinic
_space_group_IT_number 2
_space_group_name_Hall '-P 1'
_space_group_name_H-M_alt 'P -1'
_symmetry_space_group_name_Hall '-P 1'
_symmetry_space_group_name_H-M 'P -1'
_atom_sites_solution_hydrogens geom
_audit_creation_method SHELXL-2016/4
_cell_angle_alpha 107.891(5)
_cell_angle_beta 91.244(5)
_cell_angle_gamma 92.904(5)
_cell_formula_units_Z 2
_cell_length_a 7.777(5)
_cell_length_b 8.455(5)
_cell_length_c 11.574(5)
_cell_measurement_reflns_used 2634
_cell_measurement_temperature 140(2)
_cell_measurement_theta_max 27.56
_cell_measurement_theta_min 1.85
_cell_volume 722.8(7)
_computing_cell_refinement 'Saint+, 2004'
_computing_data_collection 'Bruker Smart AXS software'
_computing_data_reduction 'Saint+, 2004'
_computing_molecular_graphics 'ORTEP 3, version 2.0 (Farrugia, 2012)'
_computing_publication_material 'shelxle (H&#x00FC;bschle, Sheldrick, 2014)'
_computing_structure_refinement 'SHELXL-2016/4 (Sheldrick, 2016)'
_computing_structure_solution 'direct methods, SHELXS-97'
_diffrn_ambient_temperature 140(2)
_diffrn_measured_fraction_theta_full 0.996
_diffrn_measured_fraction_theta_max 0.983
_diffrn_measurement_device_type 'Bruker Smart AXS'
_diffrn_measurement_method 'omega scans'
_diffrn_radiation_type MoK\a
_diffrn_radiation_wavelength 0.71069
_diffrn_reflns_av_R_equivalents 0.0467
_diffrn_reflns_av_unetI/netI 0.0744
_diffrn_reflns_Laue_measured_fraction_full 0.996
_diffrn_reflns_Laue_measured_fraction_max 0.983
_diffrn_reflns_limit_h_max 10
_diffrn_reflns_limit_h_min -10
_diffrn_reflns_limit_k_max 10
_diffrn_reflns_limit_k_min -9
_diffrn_reflns_limit_l_max 13
_diffrn_reflns_limit_l_min -15
_diffrn_reflns_number 6628
_diffrn_reflns_point_group_measured_fraction_full 0.996
_diffrn_reflns_point_group_measured_fraction_max 0.983
_diffrn_reflns_theta_full 25.240
_diffrn_reflns_theta_max 27.557
_diffrn_reflns_theta_min 1.850
_exptl_absorpt_coefficient_mu 8.605
_exptl_absorpt_correction_T_max 0.746
_exptl_absorpt_correction_T_min 0.463
_exptl_absorpt_correction_type multi-scan
_exptl_absorpt_process_details 'Blessing, 1995'
_exptl_crystal_colour colourless
_exptl_crystal_density_diffrn 2.205
_exptl_crystal_description plate
_exptl_crystal_F_000 452
_exptl_crystal_size_max 0.15
_exptl_crystal_size_mid 0.13
_exptl_crystal_size_min 0.03
_refine_diff_density_max 2.486
_refine_diff_density_min -2.301
_refine_diff_density_rms 0.268
_refine_ls_extinction_method none
_refine_ls_goodness_of_fit_ref 1.052
_refine_ls_hydrogen_treatment constr
_refine_ls_matrix_type full
_refine_ls_number_parameters 190
_refine_ls_number_reflns 3277
_refine_ls_number_restraints 0
_refine_ls_restrained_S_all 1.052
_refine_ls_R_factor_all 0.0629
_refine_ls_R_factor_gt 0.0442
_refine_ls_shift/su_max 0.000
_refine_ls_shift/su_mean 0.000
_refine_ls_structure_factor_coef Fsqd
_refine_ls_weighting_details 'w=1/[\s^2^(Fo^2^)+(0.0454P)^2^] where P=(Fo^2^+2Fc^2^)/3'
_refine_ls_weighting_scheme calc
_refine_ls_wR_factor_gt 0.0896
_refine_ls_wR_factor_ref 0.0967
_reflns_Friedel_coverage 0.000
_reflns_number_gt 2634
_reflns_number_total 3277
_reflns_threshold_expression 'I > 2\s(I)'
_cod_data_source_file ic7b00393_si_002.cif
_cod_data_source_block platon
_cod_depositor_comments 'Adding full bibliography for 4345740--4345746.cif.'
_cod_database_code 4345745
_shelx_shelxl_version_number 2016/4
_shelx_space_group_comment
;
The symmetry employed for this shelxl refinement is uniquely defined
by the following loop, which should always be used as a source of
symmetry information in preference to the above space-group names.
They are only intended as comments.
;

loop_
_space_group_symop_operation_xyz
'x, y, z'
'-x, -y, -z'

loop_
_atom_site_label
_atom_site_type_symbol
_atom_site_fract_x
_atom_site_fract_y
_atom_site_fract_z
_atom_site_U_iso_or_equiv
_atom_site_adp_type
_atom_site_occupancy
_atom_site_site_symmetry_order
_atom_site_calc_flag
_atom_site_refinement_flags_posn
_atom_site_refinement_flags_adp
RE1 Re 0.29098(4) 0.28872(4) 0.32194(3) 0.01864(12) Uani 1 1 d . .
CL1 Cl 0.3610(3) 0.1197(3) 0.1163(2) 0.0389(6) Uani 1 1 d . .
O100 O 0.6046(8) 0.1850(8) 0.4390(6) 0.0369(16) Uani 1 1 d . .
O200 O 0.4988(8) 0.5965(8) 0.3048(6) 0.0365(16) Uani 1 1 d . .
O300 O 0.1780(7) 0.4987(7) 0.5684(5) 0.0256(13) Uani 1 1 d . .
N1 N 0.0565(8) 0.3078(8) 0.2289(6) 0.0197(15) Uani 1 1 d . .
N2 N 0.1238(8) 0.0706(8) 0.3224(6) 0.0183(14) Uani 1 1 d . .
N3 N 0.0080(9) 0.4157(9) 0.1757(7) 0.0282(17) Uani 1 1 d . .
N5 N -0.1481(9) 0.3561(9) 0.1242(6) 0.0275(17) Uani 1 1 d . .
C1 C -0.1988(11) 0.2146(11) 0.1466(8) 0.027(2) Uani 1 1 d . .
H1 H -0.302302 0.151855 0.121994 0.033 Uiso 1 1 calc R U
C2 C -0.1475(11) -0.0789(11) 0.2604(8) 0.029(2) Uani 1 1 d . .
H2 H -0.254124 -0.088569 0.220086 0.034 Uiso 1 1 calc R U
C3 C -0.0671(10) 0.1830(10) 0.2124(7) 0.0230(18) Uani 1 1 d . .
C4 C -0.0312(10) 0.0532(10) 0.2663(7) 0.0205(17) Uani 1 1 d . .
C5 C -0.1050(11) -0.1928(10) 0.3135(8) 0.027(2) Uani 1 1 d . .
H5 H -0.182882 -0.280744 0.311822 0.033 Uiso 1 1 calc R U
C6 C 0.0566(12) -0.1781(10) 0.3709(8) 0.027(2) Uani 1 1 d . .
H6 H 0.089535 -0.256998 0.406759 0.033 Uiso 1 1 calc R U
C7 C 0.1665(12) -0.0445(11) 0.3736(8) 0.0267(19) Uani 1 1 d . .
H7 H 0.274373 -0.033772 0.412398 0.032 Uiso 1 1 calc R U
C8 C -0.2392(14) 0.4496(14) 0.0557(9) 0.041(2) Uani 1 1 d . .
H8A H -0.338174 0.498014 0.099797 0.049 Uiso 1 1 calc R U
H8B H -0.162992 0.539567 0.047333 0.049 Uiso 1 1 calc R U
C9 C -0.2966(18) 0.3391(17) -0.0655(11) 0.067(4) Uani 1 1 d . .
H9A H -0.355586 0.401640 -0.108947 0.101 Uiso 1 1 calc R U
H9B H -0.198406 0.292479 -0.109422 0.101 Uiso 1 1 calc R U
H9C H -0.373263 0.251003 -0.057055 0.101 Uiso 1 1 calc R U
C100 C 0.4897(10) 0.2269(10) 0.3962(8) 0.0236(19) Uani 1 1 d . .
C200 C 0.4207(10) 0.4801(11) 0.3118(7) 0.0234(19) Uani 1 1 d . .
C300 C 0.2206(10) 0.4187(10) 0.4764(8) 0.0198(18) Uani 1 1 d . .

loop_
_atom_site_aniso_label
_atom_site_aniso_U_11
_atom_site_aniso_U_22
_atom_site_aniso_U_33
_atom_site_aniso_U_23
_atom_site_aniso_U_13
_atom_site_aniso_U_12
RE1 0.01126(16) 0.02276(18) 0.01886(18) 0.00267(12) -0.00201(11) -0.00244(11)
CL1 0.0213(11) 0.0513(15) 0.0283(12) -0.0103(11) 0.0058(9) -0.0042(10)
O100 0.023(3) 0.038(4) 0.046(4) 0.009(3) -0.010(3) 0.002(3)
O200 0.033(4) 0.045(4) 0.036(4) 0.022(3) -0.005(3) -0.014(3)
O300 0.022(3) 0.026(3) 0.024(3) 0.001(3) 0.003(3) 0.000(2)
N1 0.014(3) 0.028(4) 0.019(4) 0.011(3) -0.003(3) 0.000(3)
N2 0.014(3) 0.023(4) 0.016(3) 0.002(3) 0.002(3) 0.005(3)
N3 0.019(4) 0.038(4) 0.026(4) 0.008(3) -0.003(3) 0.002(3)
N5 0.020(4) 0.035(4) 0.023(4) 0.003(3) -0.004(3) 0.005(3)
C1 0.018(4) 0.037(5) 0.025(5) 0.007(4) -0.003(4) -0.001(4)
C2 0.019(4) 0.033(5) 0.030(5) 0.004(4) 0.004(4) -0.004(4)
C3 0.018(4) 0.029(5) 0.016(4) -0.002(3) 0.000(3) -0.002(3)
C4 0.022(4) 0.022(4) 0.015(4) 0.003(3) 0.002(3) -0.004(3)
C5 0.023(4) 0.023(4) 0.034(5) 0.007(4) -0.001(4) -0.008(3)
C6 0.037(5) 0.019(4) 0.025(5) 0.006(4) 0.001(4) 0.000(4)
C7 0.027(5) 0.028(5) 0.023(5) 0.005(4) -0.005(4) 0.002(4)
C8 0.035(6) 0.057(7) 0.034(6) 0.016(5) -0.001(4) 0.010(5)
C9 0.080(10) 0.083(10) 0.043(7) 0.030(7) -0.028(7) -0.016(8)
C100 0.014(4) 0.025(4) 0.026(5) 0.001(4) 0.000(3) -0.009(3)
C200 0.012(4) 0.043(5) 0.016(4) 0.013(4) -0.006(3) -0.008(4)
C300 0.012(4) 0.021(4) 0.031(5) 0.017(4) -0.010(3) -0.009(3)

loop_
_atom_type_symbol
_atom_type_description
_atom_type_scat_dispersion_real
_atom_type_scat_dispersion_imag
_atom_type_scat_source
C C 0.0033 0.0016 'International Tables Vol C Tables 4.2.6.8 and 6.1.1.4'
Cl Cl 0.1484 0.1585 'International Tables Vol C Tables 4.2.6.8 and 6.1.1.4'
N N 0.0061 0.0033 'International Tables Vol C Tables 4.2.6.8 and 6.1.1.4'
O O 0.0106 0.0060 'International Tables Vol C Tables 4.2.6.8 and 6.1.1.4'
Re Re -1.0185 7.2310 'International Tables Vol C Tables 4.2.6.8 and 6.1.1.4'
H H 0.0000 0.0000 'International Tables Vol C Tables 4.2.6.8 and 6.1.1.4'

loop_
_geom_angle_atom_site_label_1
_geom_angle_atom_site_label_2
_geom_angle_atom_site_label_3
_geom_angle
C300 RE1 C200 88.2(3)
C300 RE1 C100 90.6(3)
C200 RE1 C100 89.2(3)
C300 RE1 N1 94.4(3)
C200 RE1 N1 100.7(3)
C100 RE1 N1 169.1(3)
C300 RE1 N2 93.1(3)
C200 RE1 N2 175.0(3)
C100 RE1 N2 95.7(3)
N1 RE1 N2 74.4(2)
C300 RE1 CL1 175.9(2)
C200 RE1 CL1 93.3(3)
C100 RE1 CL1 93.2(3)
N1 RE1 CL1 81.61(19)
N2 RE1 CL1 85.16(18)
N3 N1 C3 110.3(7)
N3 N1 RE1 132.2(5)
C3 N1 RE1 117.4(5)
C4 N2 C7 118.3(7)
C4 N2 RE1 116.8(5)
C7 N2 RE1 124.9(5)
N1 N3 N5 105.2(7)
C1 N5 N3 111.7(7)
C1 N5 C8 129.4(8)
N3 N5 C8 118.9(8)
N5 C1 C3 105.1(7)
N5 C1 H1 127.4
C3 C1 H1 127.4
C5 C2 C4 119.4(8)
C5 C2 H2 120.3
C4 C2 H2 120.3
C1 C3 N1 107.7(8)
C1 C3 C4 135.7(8)
N1 C3 C4 116.6(7)
N2 C4 C2 122.1(8)
N2 C4 C3 114.8(7)
C2 C4 C3 123.1(8)
C2 C5 C6 119.4(8)
C2 C5 H5 120.3
C6 C5 H5 120.3
C7 C6 C5 118.5(8)
C7 C6 H6 120.7
C5 C6 H6 120.7
N2 C7 C6 122.3(8)
N2 C7 H7 118.8
C6 C7 H7 118.8
C9 C8 N5 110.4(9)
C9 C8 H8A 109.6
N5 C8 H8A 109.6
C9 C8 H8B 109.6
N5 C8 H8B 109.6
H8A C8 H8B 108.1
C8 C9 H9A 109.5
C8 C9 H9B 109.5
H9A C9 H9B 109.5
C8 C9 H9C 109.5
H9A C9 H9C 109.5
H9B C9 H9C 109.5
O100 C100 RE1 177.7(7)
O200 C200 RE1 179.4(7)
O300 C300 RE1 178.9(7)

loop_
_geom_bond_atom_site_label_1
_geom_bond_atom_site_label_2
_geom_bond_distance
RE1 C300 1.897(9)
RE1 C200 1.899(8)
RE1 C100 1.923(9)
RE1 N1 2.136(7)
RE1 N2 2.204(7)
RE1 CL1 2.459(2)
O100 C100 1.136(10)
O200 C200 1.155(10)
O300 C300 1.139(10)
N1 N3 1.314(10)
N1 C3 1.355(10)
N2 C4 1.336(10)
N2 C7 1.337(11)
N3 N5 1.343(10)
N5 C1 1.341(12)
N5 C8 1.475(12)
C1 C3 1.349(12)
C1 H1 0.9300
C2 C5 1.342(13)
C2 C4 1.386(11)
C2 H2 0.9300
C3 C4 1.455(12)
C5 C6 1.391(12)
C5 H5 0.9300
C6 C7 1.373(12)
C6 H6 0.9300
C7 H7 0.9300
C8 C9 1.471(14)
C8 H8A 0.9700
C8 H8B 0.9700
C9 H9A 0.9600
C9 H9B 0.9600
C9 H9C 0.9600

loop_
_geom_torsion_atom_site_label_1
_geom_torsion_atom_site_label_2
_geom_torsion_atom_site_label_3
_geom_torsion_atom_site_label_4
_geom_torsion
C3 N1 N3 N5 -0.5(9)
RE1 N1 N3 N5 175.1(5)
N1 N3 N5 C1 1.2(9)
N1 N3 N5 C8 -179.7(7)
N3 N5 C1 C3 -1.4(10)
C8 N5 C1 C3 179.7(8)
N5 C1 C3 N1 1.0(9)
N5 C1 C3 C4 -179.2(9)
N3 N1 C3 C1 -0.3(9)
RE1 N1 C3 C1 -176.6(5)
N3 N1 C3 C4 179.9(7)
RE1 N1 C3 C4 3.6(9)
C7 N2 C4 C2 0.4(12)
RE1 N2 C4 C2 179.9(6)
C7 N2 C4 C3 -179.6(7)
RE1 N2 C4 C3 0.0(9)
C5 C2 C4 N2 0.6(13)
C5 C2 C4 C3 -179.4(8)
C1 C3 C4 N2 178.0(9)
N1 C3 C4 N2 -2.3(11)
C1 C3 C4 C2 -2.0(15)
N1 C3 C4 C2 177.7(8)
C4 C2 C5 C6 -1.5(13)
C2 C5 C6 C7 1.4(13)
C4 N2 C7 C6 -0.4(12)
RE1 N2 C7 C6 -180.0(6)
C5 C6 C7 N2 -0.4(13)
C1 N5 C8 C9 -52.3(14)
N3 N5 C8 C9 128.7(10)
